data_7036637
loop_
_publ_author_name
'W\;ec\/lawik, M'
'Szklarz, P.'
'Medycki, W.'
'Janicki, R.'
'Piecha-Bisiorek, A'
'Zieli\'nski, P'
'Jakubas, R.'

_publ_section_title
;
 Unprecedented transformation of [I(-)&#x00B7;I3(-)] to [I4(2-)]
 polyiodides in the solid state: structures, phase transitions and
 characterization of dipyrazolium iodide triiodide.
;
_journal_issue 42
_journal_name_full 'Dalton transactions (Cambridge, England : 2003)'
_journal_page_first 18447
_journal_page_last 18458
_journal_paper_doi 10.1039/c5dt02265g
_journal_volume 44
_journal_year 2015
_chemical_formula_sum 'C6 H10 I4 N4'
_chemical_formula_weight 645.78
_chemical_name_systematic
;
 ?
;
_space_group_crystal_system orthorhombic
_space_group_IT_number 55
_space_group_name_Hall '-P 2 2ab'
_space_group_name_H-M_alt 'P b a m'
_symmetry_space_group_name_Hall '-P 2 2ab'
_symmetry_space_group_name_H-M 'P b a m'
_atom_sites_solution_hydrogens geom
_audit_creation_method SHELXL-2013
_audit_update_record
;
2014-09-01 deposited with the CCDC.
2015-09-23 downloaded from the CCDC.
;
_cell_angle_alpha 90
_cell_angle_beta 90
_cell_angle_gamma 90
_cell_formula_units_Z 8
_cell_length_a 13.884(4)
_cell_length_b 27.640(8)
_cell_length_c 7.651(3)
_cell_measurement_reflns_used 10519
_cell_measurement_temperature 100(2)
_cell_measurement_theta_max 28.7655
_cell_measurement_theta_min 2.9380
_cell_volume 2936.1(17)
_computing_structure_refinement 'SHELXL-2013 (Sheldrick, 2013)'
_diffrn_ambient_temperature 100(2)
_diffrn_detector_area_resol_mean 8.3359
_diffrn_measured_fraction_theta_full 0.997
_diffrn_measured_fraction_theta_max 0.954
_diffrn_measurement_device_type 'Xcalibur, Sapphire2, large Be window'
_diffrn_measurement_method \w
_diffrn_radiation_type MoK\a
_diffrn_radiation_wavelength 0.71073
_diffrn_reflns_av_R_equivalents 0.0343
_diffrn_reflns_av_unetI/netI 0.0208
_diffrn_reflns_laue_measured_fraction_full 0.997
_diffrn_reflns_laue_measured_fraction_max 0.954
_diffrn_reflns_limit_h_max 18
_diffrn_reflns_limit_h_min -18
_diffrn_reflns_limit_k_max 35
_diffrn_reflns_limit_k_min -34
_diffrn_reflns_limit_l_max 9
_diffrn_reflns_limit_l_min -9
_diffrn_reflns_number 23766
_diffrn_reflns_point_group_measured_fraction_full 0.997
_diffrn_reflns_point_group_measured_fraction_max 0.954
_diffrn_reflns_theta_full 27.000
_diffrn_reflns_theta_max 28.749
_diffrn_reflns_theta_min 2.934
_diffrn_source 'Enhance (Mo) X-ray Source'
_exptl_absorpt_coefficient_mu 8.467
_exptl_absorpt_correction_T_max 0.522
_exptl_absorpt_correction_T_min 0.209
_exptl_absorpt_correction_type analytical
_exptl_absorpt_process_details
;
CrysAlisPro, Agilent Technologies,
Version 1.171.36.28c (release 15-05-2013 CrysAlis171 .NET)
(compiled May 15 2013,09:16:53)
Analytical numeric absorption correction using a multifaceted crystal
            model based on expressions derived by R.C. Clark & J.S. Reid.
(Clark, R. C. & Reid, J. S. (1995). Acta Cryst. A51, 887-897)
;
_exptl_crystal_colour purple
_exptl_crystal_density_diffrn 2.922
_exptl_crystal_description needle
_exptl_crystal_F_000 2288
_exptl_crystal_size_max 0.2345
_exptl_crystal_size_mid 0.1512
_exptl_crystal_size_min 0.0932
_refine_diff_density_max 0.995
_refine_diff_density_min -1.258
_refine_diff_density_rms 0.175
_refine_ls_extinction_coef 0.000252(18)
_refine_ls_extinction_expression Fc^*^=kFc[1+0.001xFc^2^\l^3^/sin(2\q)]^-1/4^
_refine_ls_extinction_method SHELXL
_refine_ls_goodness_of_fit_ref 1.030
_refine_ls_hydrogen_treatment constr
_refine_ls_matrix_type full
_refine_ls_number_parameters 146
_refine_ls_number_reflns 3899
_refine_ls_number_restraints 0
_refine_ls_restrained_S_all 1.030
_refine_ls_R_factor_all 0.0388
_refine_ls_R_factor_gt 0.0267
_refine_ls_shift/su_max 0.001
_refine_ls_shift/su_mean 0.000
_refine_ls_structure_factor_coef Fsqd
_refine_ls_weighting_details 'w=1/[\s^2^(Fo^2^)+(0.0311P)^2^] where P=(Fo^2^+2Fc^2^)/3'
_refine_ls_weighting_scheme calc
_refine_ls_wR_factor_gt 0.0575
_refine_ls_wR_factor_ref 0.0604
_reflns_Friedel_coverage 0.000
_reflns_number_gt 3043
_reflns_number_total 3899
_reflns_threshold_expression 'I > 2\s(I)'
_cod_data_source_file c5dt02265g2.cif
_cod_data_source_block 100K
_cod_depositor_comments 'Adding full bibliography for 7036637--7036638.cif.'
_cod_database_code 7036637
_shelx_space_group_comment
;
The symmetry employed for this shelxl refinement is uniquely defined
by the following loop, which should always be used as a source of
symmetry information in preference to the above space-group names.
They are only intended as comments.

2018-11-11
Z value and formula fixed to values more according to usual
chemical conventions.                 miguel
;
_cod_original_formula_sum 'C12 H20 I8 N8'
_cod_original_formula_weight 1291.56
_cod_original_formula_moiety 'C6 H10 I4 N4'
_cod_original_formula_units_Z 4
_shelxl_version_number 2013-4

loop_
_space_group_symop_operation_xyz
'x, y, z'
'-x, -y, z'
'x+1/2, -y+1/2, -z'
'-x+1/2, y+1/2, -z'
'-x, -y, -z'
'x, y, -z'
'-x-1/2, y-1/2, z'
'x-1/2, -y-1/2, z'

loop_
_atom_site_label
_atom_site_type_symbol
_atom_site_fract_x
_atom_site_fract_y
_atom_site_fract_z
_atom_site_U_iso_or_equiv
_atom_site_adp_type
_atom_site_occupancy
_atom_site_site_symmetry_order
_atom_site_calc_flag
_atom_site_refinement_flags_posn
_atom_site_refinement_flags_adp
_atom_site_refinement_flags_occupancy
I11 I 0.27246(2) 0.07964(2) 0.5000 0.01593(9) Uani 1 2 d S T P
I12 I 0.52443(3) 0.08838(2) 0.5000 0.02292(9) Uani 1 2 d S T P
I13 I 0.72632(3) 0.08897(2) 0.5000 0.02328(10) Uani 1 2 d S T P
I14 I 0.96238(2) 0.08490(2) 0.5000 0.01659(8) Uani 1 2 d S T P
I21 I 0.27922(2) 0.16445(2) 0.0000 0.01569(8) Uani 1 2 d S T P
I22 I 0.52977(3) 0.16942(2) 0.0000 0.02302(9) Uani 1 2 d S T P
I23 I 0.73134(3) 0.16746(2) 0.0000 0.02335(10) Uani 1 2 d S T P
I24 I 0.96837(3) 0.16111(2) 0.0000 0.01667(8) Uani 1 2 d S T P
N11 N 0.8878(2) 0.03998(11) 0.0877(4) 0.0219(7) Uani 1 1 d . . .
H11 H 0.8953 0.0656 0.1548 0.026 Uiso 1 1 calc R U .
C15 C 0.8745(3) -0.00512(13) 0.1435(6) 0.0241(9) Uani 1 1 d . . .
H15 H 0.8714 -0.0152 0.2620 0.029 Uiso 1 1 calc R U .
C14 C 0.8662(4) -0.03448(19) 0.0000 0.0259(13) Uani 1 2 d S T P
H14 H 0.8566 -0.0685 0.0000 0.031 Uiso 1 2 calc R U P
N21 N 0.3654(2) 0.04695(10) 0.0870(4) 0.0188(6) Uani 1 1 d . . .
H21 H 0.3589 0.0727 0.1536 0.023 Uiso 1 1 calc R U .
C25 C 0.3769(3) 0.00191(12) 0.1445(6) 0.0223(9) Uani 1 1 d . . .
H25 H 0.3799 -0.0080 0.2632 0.027 Uiso 1 1 calc R U .
C24 C 0.3836(4) -0.02780(18) 0.0000 0.0253(13) Uani 1 2 d S T P
H24 H 0.3914 -0.0619 0.0000 0.030 Uiso 1 2 calc R U P
N31 N 0.4001(2) 0.29268(10) 0.4132(4) 0.0205(7) Uani 1 1 d . . .
H31 H 0.4082 0.3183 0.3467 0.025 Uiso 1 1 calc R U .
C35 C 0.3859(3) 0.24780(13) 0.3557(6) 0.0248(9) Uani 1 1 d . . .
H35 H 0.3827 0.2379 0.2369 0.030 Uiso 1 1 calc R U .
C34 C 0.3768(4) 0.21822(19) 0.5000 0.0251(12) Uani 1 2 d S T P
H34 H 0.3663 0.1843 0.5000 0.030 Uiso 1 2 calc R U P
N41 N 0.1564(2) 0.19067(11) 0.4143(4) 0.0234(7) Uani 1 1 d . . .
H41 H 0.1675 0.1652 0.3483 0.028 Uiso 1 1 calc R U .
C45 C 0.1373(3) 0.23458(14) 0.3552(5) 0.0259(9) Uani 1 1 d . . .
H45 H 0.1335 0.2444 0.2364 0.031 Uiso 1 1 calc R U .
C44 C 0.1239(4) 0.2631(2) 0.5000 0.0291(13) Uani 1 2 d S T P
H44 H 0.1081 0.2965 0.5000 0.035 Uiso 1 2 calc R U P

loop_
_atom_site_aniso_label
_atom_site_aniso_U_11
_atom_site_aniso_U_22
_atom_site_aniso_U_33
_atom_site_aniso_U_23
_atom_site_aniso_U_13
_atom_site_aniso_U_12
I11 0.01943(17) 0.01399(15) 0.01436(18) 0.000 0.000 0.00218(13)
I12 0.0352(2) 0.01669(17) 0.01688(19) 0.000 0.000 0.00422(15)
I13 0.0385(2) 0.01516(17) 0.01620(19) 0.000 0.000 -0.00360(15)
I14 0.02058(18) 0.01461(15) 0.01457(18) 0.000 0.000 -0.00073(13)
I21 0.01942(18) 0.01287(15) 0.01477(17) 0.000 0.000 0.00041(12)
I22 0.0341(2) 0.01494(16) 0.0201(2) 0.000 0.000 0.00223(15)
I23 0.0368(2) 0.01573(17) 0.0176(2) 0.000 0.000 -0.00166(15)
I24 0.01969(17) 0.01619(16) 0.01413(18) 0.000 0.000 -0.00102(13)
N11 0.0206(16) 0.0204(16) 0.0247(17) -0.0075(13) -0.0026(13) -0.0031(12)
C15 0.020(2) 0.027(2) 0.025(3) 0.0084(16) -0.0007(17) -0.0014(15)
C14 0.019(3) 0.019(3) 0.041(4) 0.000 0.000 -0.003(2)
N21 0.0210(15) 0.0153(14) 0.0200(16) -0.0056(12) -0.0003(13) 0.0012(12)
C25 0.0181(19) 0.026(2) 0.023(3) 0.0088(15) 0.0011(16) 0.0023(15)
C24 0.024(3) 0.011(2) 0.041(4) 0.000 0.000 -0.001(2)
N31 0.0227(17) 0.0196(15) 0.0194(17) 0.0070(12) 0.0012(13) -0.0029(12)
C35 0.020(2) 0.028(2) 0.026(3) -0.0108(16) 0.0002(18) 0.0004(15)
C34 0.012(3) 0.020(3) 0.043(4) 0.000 0.000 0.005(2)
N41 0.0190(16) 0.0238(16) 0.0275(17) -0.0107(13) -0.0017(13) 0.0026(12)
C45 0.021(2) 0.034(2) 0.022(2) 0.0101(18) -0.0017(17) 0.0039(17)
C44 0.020(3) 0.018(3) 0.049(4) 0.000 0.000 0.001(2)

loop_
_atom_type_symbol
_atom_type_description
_atom_type_scat_dispersion_real
_atom_type_scat_dispersion_imag
_atom_type_scat_source
C C 0.0033 0.0016 'International Tables Vol C Tables 4.2.6.8 and 6.1.1.4'
H H 0.0000 0.0000 'International Tables Vol C Tables 4.2.6.8 and 6.1.1.4'
I I -0.4742 1.8119 'International Tables Vol C Tables 4.2.6.8 and 6.1.1.4'
N N 0.0061 0.0033 'International Tables Vol C Tables 4.2.6.8 and 6.1.1.4'

loop_
_geom_angle_atom_site_label_1
_geom_angle_atom_site_label_2
_geom_angle_atom_site_label_3
_geom_angle
_geom_angle_site_symmetry_1
_geom_angle_site_symmetry_3
C15 N11 N11 108.7(2) . 6
C15 N11 H11 125.7 . .
N11 N11 H11 125.7 6 .
N11 C15 C14 108.1(4) . .
N11 C15 H15 126.0 . .
C14 C15 H15 126.0 . .
C15 C14 C15 106.5(5) . 6
C15 C14 H14 126.8 . .
C15 C14 H14 126.8 6 .
C25 N21 N21 109.3(2) . 6
C25 N21 H21 125.3 . .
N21 N21 H21 125.3 6 .
N21 C25 C24 107.5(4) . .
N21 C25 H25 126.3 . .
C24 C25 H25 126.3 . .
C25 C24 C25 106.4(5) 6 .
C25 C24 H24 126.8 6 .
C25 C24 H24 126.8 . .
N31 N31 C35 109.3(2) 6_556 .
N31 N31 H31 125.3 6_556 .
C35 N31 H31 125.3 . .
N31 C35 C34 107.5(4) . .
N31 C35 H35 126.2 . .
C34 C35 H35 126.2 . .
C35 C34 C35 106.3(5) . 6_556
C35 C34 H34 126.9 . .
C35 C34 H34 126.9 6_556 .
N41 N41 C45 110.0(2) 6_556 .
N41 N41 H41 125.0 6_556 .
C45 N41 H41 125.0 . .
N41 C45 C44 106.2(4) . .
N41 C45 H45 126.9 . .
C44 C45 H45 126.9 . .
C45 C44 C45 107.7(5) . 6_556
C45 C44 H44 126.2 . .
C45 C44 H44 126.2 6_556 .

loop_
_geom_bond_atom_site_label_1
_geom_bond_atom_site_label_2
_geom_bond_distance
_geom_bond_site_symmetry_2
I12 I13 2.8031(10) .
I22 I23 2.7991(10) .
N11 C15 1.330(4) .
N11 N11 1.343(6) 6
N11 H11 0.8800 .
C15 C14 1.370(5) .
C15 H15 0.9500 .
C14 C15 1.370(5) 6
C14 H14 0.9500 .
N21 C25 1.330(4) .
N21 N21 1.332(5) 6
N21 H21 0.8800 .
C25 C24 1.380(5) .
C25 H25 0.9500 .
C24 C25 1.380(5) 6
C24 H24 0.9500 .
N31 N31 1.328(6) 6_556
N31 C35 1.331(4) .
N31 H31 0.8800 .
C35 C34 1.379(5) .
C35 H35 0.9500 .
C34 C35 1.380(5) 6_556
C34 H34 0.9500 .
N41 N41 1.312(6) 6_556
N41 C45 1.322(5) .
N41 H41 0.8800 .
C45 C44 1.372(5) .
C45 H45 0.9500 .
C44 C45 1.372(5) 6_556
C44 H44 0.9500 .

loop_
_geom_hbond_atom_site_label_D
_geom_hbond_atom_site_label_H
_geom_hbond_atom_site_label_A
_geom_hbond_distance_DH
_geom_hbond_distance_HA
_geom_hbond_distance_DA
_geom_hbond_angle_DHA
_geom_hbond_site_symmetry_A
N11 H11 I14 0.88 2.85 3.544(3) 136.8 .
N11 H11 I24 0.88 3.07 3.593(3) 120.4 .
N21 H21 I11 0.88 2.92 3.531(3) 128.4 .
N21 H21 I21 0.88 3.01 3.525(3) 119.6 .
N31 H31 I14 0.88 3.02 3.555(3) 121.4 3_456
N31 H31 I24 0.88 2.84 3.539(3) 137.7 3_455
N41 H41 I21 0.88 3.08 3.672(3) 126.1 .
N41 H41 I11 0.88 3.01 3.528(3) 119.5 .

loop_
_geom_torsion_atom_site_label_1
_geom_torsion_atom_site_label_2
_geom_torsion_atom_site_label_3
_geom_torsion_atom_site_label_4
_geom_torsion
_geom_torsion_site_symmetry_1
_geom_torsion_site_symmetry_4
N11 N11 C15 C14 0.2(4) 6 .
N11 C15 C14 C15 -0.3(6) . 6
N21 N21 C25 C24 -0.5(4) 6 .
N21 C25 C24 C25 0.8(6) . 6
N31 N31 C35 C34 -0.1(4) 6_556 .
N31 C35 C34 C35 0.2(6) . 6_556
N41 N41 C45 C44 -0.6(4) 6_556 .
N41 C45 C44 C45 0.9(6) . 6_556
